data_2004176
loop_
_publ_author_name
'Belin, C.'
'Chauvet, A.'
'Leloup, J. M.'
'Ribet, J. P.'
'Maurel, J. L.'

_publ_section_title
;
 2-[2-(2-Ethyl-2,3-dihydrobenzofuranyl)]-2-imidazoline Hydrobromide
;
_journal_issue 11
_journal_name_full 'Acta Crystallographica Section C'
_journal_page_first 2439
_journal_page_last 2441
_journal_paper_doi 10.1107/S0108270195006706
_journal_volume 51
_journal_year 1995
_chemical_formula_moiety 'C13 H16 N2 O , H Br'
_chemical_formula_sum 'C13 H17 Br N2 O'
_chemical_formula_weight 297.18
_space_group_IT_number 4
_symmetry_cell_setting monoclinic
_symmetry_space_group_name_Hall 'P 2yb'
_symmetry_space_group_name_H-M 'P 1 21 1'
_atom_type_scat_source 'Cromer & Mann (1968)'
_cell_angle_alpha 90
_cell_angle_beta 103.11(2)
_cell_angle_gamma 90
_cell_formula_units_Z 2
_cell_length_a 7.181(2)
_cell_length_b 8.485(3)
_cell_length_c 11.446(3)
_cell_measurement_reflns_used 25
_cell_measurement_temperature 298
_cell_measurement_theta_max 20.8
_cell_measurement_theta_min 6.8
_cell_volume 679.2(4)
_computing_data_collection 'Enraf-Nonius CAD-4 Software (Enraf-Nonius, 1989)'
_computing_data_reduction 'Enraf-Nonius CAD-4 Software'
_computing_molecular_graphics 'ORTEPII (Johnson, 1976); ATOMS (Dowty, 1993)'
_computing_structure_refinement 'SHELX76 (Sheldrick, 1976)'
_computing_structure_solution 'SHELXS86 (Sheldrick, 1985)'
_diffrn_measurement_device 'Enraf-Nonius CAD-4'
_diffrn_measurement_method \w-2\q
_diffrn_radiation_type MoK\a
_diffrn_radiation_wavelength 0.7107
_diffrn_reflns_av_R_equivalents 0.0148
_diffrn_reflns_limit_h_max 9
_diffrn_reflns_limit_h_min -9
_diffrn_reflns_limit_k_max 10
_diffrn_reflns_limit_k_min -10
_diffrn_reflns_limit_l_max 14
_diffrn_reflns_limit_l_min -14
_diffrn_reflns_number 3264
_diffrn_reflns_theta_max 27
_diffrn_standards_decay_% <0.5
_diffrn_standards_interval_count 50
_diffrn_standards_number 3
_exptl_absorpt_coefficient_mu 2.929
_exptl_absorpt_correction_T_max 0.908
_exptl_absorpt_correction_T_min 0.720
_exptl_absorpt_correction_type 'numerical (SHELX76; Sheldrick, 1976)'
_exptl_crystal_colour colorless
_exptl_crystal_density_diffrn 1.453
_exptl_crystal_description needle
_exptl_crystal_size_max 0.305
_exptl_crystal_size_mid 0.100
_exptl_crystal_size_min 0.075
_refine_diff_density_max 0.67
_refine_diff_density_min -0.26
_refine_ls_extinction_method none
_refine_ls_goodness_of_fit_obs 0.87
_refine_ls_number_parameters 101
_refine_ls_number_reflns 983
_refine_ls_R_factor_obs 0.0391
_refine_ls_shift/esd_max 0.10
_refine_ls_structure_factor_coef F
_refine_ls_weighting_details 'w = 1/[\s^2^(F)+0.0035F^2^]'
_refine_ls_weighting_scheme calc
_refine_ls_wR_factor_obs 0.0494
_reflns_number_observed 983
_reflns_number_total 2894
_reflns_observed_criterion I>3\s(I)
_cod_data_source_file pa1181.cif
_cod_data_source_block pa1181a
_cod_depositor_comments
;
The following automatic conversions were performed:

'_refine_ls_weighting_scheme' value '1/[\s^2^(F)+0.0035F^2^]' was
changed to 'calc'. New tag '_refine_ls_weighting_details' was
created. The value of the new tag was set to 'w =
1/[\s^2^(F)+0.0035F^2^]'.

Automatic conversion script
Id: cif_fix_values 3143 2015-03-26 13:38:13Z robertas 
;
_cod_original_cell_volume 679.3(3)
_cod_original_sg_symbol_Hall 'P 2y1'
_cod_original_sg_symbol_H-M 'P 21'
_cod_database_code 2004176

loop_
_symmetry_equiv_pos_as_xyz
x,y,z
-x,y+1/2,-z

loop_
_atom_site_label
_atom_site_fract_x
_atom_site_fract_y
_atom_site_fract_z
_atom_site_U_iso_or_equiv
Br .77570(10) .2310 .10910(10) .0596(4)
O(1) .7260(10) .6013(9) .3255(7) .050(2)
C(2) .6480(10) .7500(10) .2611(7) .048(2)
C(3) .4290(10) .7540(10) .2515(9) .055(2)
C(4) .2290(10) .5070(10) .2987(9) .066(2)
C(5) .249(2) .3530(10) .3440(10) .071(3)
C(6) .4210(10) .2870(10) .3840(10) .070(3)
C(7) .5880(10) .3620(10) .3823(8) .053(2)
C(8) .5700(10) .5160(10) .3370(9) .049(2)
C(9) .3990(10) .5850(10) .2953(8) .050(2)
C(10) .6930(10) .737(2) .1438(7) .041(2)
N(11) .704(2) .8620(10) .0743(9) .059(3)
C(12) .735(2) .8130(10) -.0450(10) .055(3)
C(13) .757(2) .6340(10) -.0260(10) .046(2)
N(14) .7190(10) .6110(10) .0870(10) .051(3)
C(15) .743(2) .886(2) .3370(10) .089(3)
C(16) .957(2) .8930(10) .3590(10) .091(3)
H(N14) .732(3) .525(3) .139(2) .038(3)
H(N11) .711(3) .971(2) .087(3) .038(3)
H(C4) .1031 .5566 .2712 ?
H(C5) .1340 .2915 .3459 ?
H(C6) .4269 .1792 .4153 ?
H(C7) .7132 .3116 .4112 ?
H1(C3) .3939 .8349 .3037 ?
H2(C3) .3579 .7717 .1687 ?
H1(C15) .7085 .8793 .4147 ?
H2(C15) .6913 .9838 .2963 ?
H1(C16) 1.0039 .9856 .4083 ?
H2(C16) .9953 .9020 .2819 ?
H3(C16) 1.0125 .7975 .4002 ?
H1(C12) .6250 .8378 -0.1102 ?
H2(C12) .8506 .8603 -0.0614 ?
H1(C13) .8871 .6002 -0.0268 ?
H2(C13) .6651 .5760 -0.0873 ?

loop_
_geom_angle_atom_site_label_1
_geom_angle_atom_site_label_2
_geom_angle_atom_site_label_3
_geom_angle_site_symmetry_2
_geom_angle_site_symmetry_3
_geom_angle
_geom_angle_publ_flag
C(10) N(14) C(13) . . 116.0(10) yes
C(10) N(14) H(N14) . . 110(4) yes
C(13) N(14) H(N14) . . 133(4) yes
C(10) N(11) C(12) . . 111.0(10) yes
C(10) N(11) H(N11) . . 134(5) yes
C(12) N(11) H(N11) . . 115(5) yes
C(2) O(1) C(8) . . 106.0(10) yes
C(4) C(9) C(8) . . 121.0(10) yes
C(4) C(9) C(3) . . 129.0(10) yes
C(8) C(9) C(3) . . 109.0(10) yes
C(9) C(4) C(5) . . 116.0(10) yes
C(4) C(5) C(6) . . 122.0(10) yes
C(5) C(6) C(7) . . 123.0(10) yes
C(6) C(7) C(8) . . 116.0(10) yes
O(1) C(8) C(9) . . 116.0(10) yes
Br H(N14) O(1) . . 116(3) yes
O(1) H(N14) N(14) . . 110(5) yes
O(1) C(8) C(7) . . 122.0(10) yes
C(9) C(8) C(7) . . 122.0(10) yes
C(9) C(3) C(2) . . 100.0(10) yes
O(1) C(2) C(3) . . 108.0(10) yes
O(1) C(2) C(15) . . 107.0(10) yes
O(1) C(2) C(10) . . 105.0(10) yes
C(3) C(2) C(15) . . 110.0(10) yes
C(3) C(2) C(10) . . 112.0(10) yes
C(15) C(2) C(10) . . 115.0(10) yes
C(2) C(15) C(16) . . 116(2) yes
N(14) C(10) N(11) . . 109.0(10) yes
N(14) C(10) C(2) . . 128(2) yes
N(11) C(10) C(2) . . 123(2) yes
N(11) C(12) C(13) . . 100.0(10) yes
N(14) C(13) C(12) . . 103.0(10) yes
Br H(N14) N(14) . . 133(5) yes
Br H(N11) N(11) 1_545 1_545 170(7) yes

loop_
_geom_bond_atom_site_label_1
_geom_bond_atom_site_label_2
_geom_bond_site_symmetry_2
_geom_bond_distance
_geom_bond_publ_flag
C(10) N(14) . 1.28(2) yes
C(13) N(14) . 1.40(2) yes
H(N14) N(14) . .94(6) yes
C(10) N(11) . 1.34(2) yes
C(12) N(11) . 1.49(2) yes
H(N11) N(11) . .94(4) yes
C(8) O(1) . 1.36(2) yes
C(2) O(1) . 1.51(2) yes
C(4) C(5) . 1.40(2) yes
C(8) C(9) . 1.350(10) yes
Br H(N14) . 2.54(5) yes
O(1) H(N14) . 2.24(7) yes
C(9) C(3) . 1.55(2) yes
C(5) C(4) . 1.40(2) yes
C(6) C(5) . 1.34(2) yes
C(7) C(6) . 1.36(2) yes
C(7) C(8) . 1.400(10) yes
C(2) C(3) . 1.550(10) yes
C(15) C(2) . 1.51(3) yes
C(10) C(2) . 1.450(10) yes
C(16) C(15) . 1.51(3) yes
C(13) C(12) . 1.53(2) yes
Br H(N11) 1_545 2.25(4) yes
